data_1556044
loop_
_publ_author_name
'Parsons, Philip J.'
'Jones, Daniel R.'
'Walsh, Lee J.'
'Allen, Lewis A. T.'
'Onwubiko, Ada'
'Preece, Lewis'
'Board, Johnathan'
'White, Andrew J. P.'

_publ_section_title
;
 An Approach to the Core of Lactonamycin.
;
_journal_issue 10
_journal_name_full 'Organic letters'
_journal_page_first 2533
_journal_page_last 2535
_journal_paper_doi 10.1021/acs.orglett.7b00902
_journal_volume 19
_journal_year 2017
_chemical_formula_moiety 'C24 H27 N O6 Si, C H4 O'
_chemical_formula_sum 'C25 H31 N O7 Si'
_chemical_formula_weight 485.60
_space_group_crystal_system triclinic
_space_group_IT_number 2
_space_group_name_Hall '-P 1'
_space_group_name_H-M_alt 'P -1'
_atom_sites_solution_hydrogens mixed
_audit_creation_method SHELXL-2014/7
_cell_angle_alpha 64.094(7)
_cell_angle_beta 79.058(5)
_cell_angle_gamma 86.136(5)
_cell_formula_units_Z 2
_cell_length_a 9.5604(6)
_cell_length_b 11.3393(8)
_cell_length_c 12.5938(8)
_cell_measurement_reflns_used 2474
_cell_measurement_temperature 173(2)
_cell_measurement_theta_max 73.4720
_cell_measurement_theta_min 4.3130
_cell_volume 1205.56(16)
_computing_cell_refinement 'CrysAlisPro, Rigaku OD'
_computing_data_collection 'CrysAlisPro, Rigaku OD'
_computing_data_reduction 'CrysAlisPro, Rigaku OD'
_computing_molecular_graphics 'Bruker SHELXTL'
_computing_publication_material 'CIFTAB-2014 (Sheldrick, 2014)'
_computing_structure_refinement 'SHELXL-2014/7 (Sheldrick, 2014)'
_computing_structure_solution 'SHELXS-2014 (Sheldrick, 2014)'
_diffrn_ambient_temperature 173(2)
_diffrn_detector_area_resol_mean 10.4115
_diffrn_measured_fraction_theta_full 0.983
_diffrn_measured_fraction_theta_max 0.945
_diffrn_measurement_device_type 'Agilent Xcalibur PX Ultra A'
_diffrn_measurement_method 'omega scans'
_diffrn_radiation_type CuK\a
_diffrn_radiation_wavelength 1.54184
_diffrn_reflns_av_R_equivalents 0.0375
_diffrn_reflns_av_unetI/netI 0.0544
_diffrn_reflns_Laue_measured_fraction_full 0.983
_diffrn_reflns_Laue_measured_fraction_max 0.945
_diffrn_reflns_limit_h_max 11
_diffrn_reflns_limit_h_min -10
_diffrn_reflns_limit_k_max 14
_diffrn_reflns_limit_k_min -12
_diffrn_reflns_limit_l_max 15
_diffrn_reflns_limit_l_min -12
_diffrn_reflns_number 6911
_diffrn_reflns_point_group_measured_fraction_full 0.983
_diffrn_reflns_point_group_measured_fraction_max 0.945
_diffrn_reflns_theta_full 67.684
_diffrn_reflns_theta_max 73.847
_diffrn_reflns_theta_min 3.966
_diffrn_source 'Enhance Ultra (Cu) X-ray Source'
_exptl_absorpt_coefficient_mu 1.251
_exptl_absorpt_correction_T_max 0.950
_exptl_absorpt_correction_T_min 0.861
_exptl_absorpt_correction_type analytical
_exptl_absorpt_process_details
; 
CrysAlisPro 1.171.38.43 (Rigaku Oxford Diffraction, 2015) 
Analytical numeric absorption correction using a multifaceted crystal 
model based on expressions derived by R.C. Clark & J.S. Reid. 
(Clark, R. C. & Reid, J. S. (1995). Acta Cryst. A51, 887-897) 
Empirical absorption correction using spherical harmonics, 
implemented in SCALE3 ABSPACK scaling algorithm. 
;
_exptl_crystal_colour Yellow
_exptl_crystal_density_diffrn 1.338
_exptl_crystal_description shards
_exptl_crystal_F_000 516
_exptl_crystal_size_max 0.18
_exptl_crystal_size_mid 0.09
_exptl_crystal_size_min 0.05
_refine_diff_density_max 0.351
_refine_diff_density_min -0.326
_refine_diff_density_rms 0.052
_refine_ls_extinction_method none
_refine_ls_goodness_of_fit_ref 1.034
_refine_ls_hydrogen_treatment mixed
_refine_ls_matrix_type full
_refine_ls_number_parameters 322
_refine_ls_number_reflns 4608
_refine_ls_number_restraints 2
_refine_ls_restrained_S_all 1.034
_refine_ls_R_factor_all 0.0667
_refine_ls_R_factor_gt 0.0491
_refine_ls_shift/su_max 0.001
_refine_ls_shift/su_mean 0.000
_refine_ls_structure_factor_coef Fsqd
_refine_ls_weighting_details 'w=1/[\s^2^(Fo^2^)+(0.0657P)^2^+0.0247P] where P=(Fo^2^+2Fc^2^)/3'
_refine_ls_weighting_scheme calc
_refine_ls_wR_factor_gt 0.1220
_refine_ls_wR_factor_ref 0.1397
_reflns_Friedel_coverage 0.000
_reflns_number_gt 3489
_reflns_number_total 4608
_reflns_threshold_expression 'I > 2\s(I)'
_cod_data_source_file ol7b00902_si_002.cif
_cod_data_source_block 8a
_cod_original_cell_volume 1205.57(15)
_cod_database_code 1556044
_shelx_shelxl_version_number 2014/7
_shelx_space_group_comment
; 
The symmetry employed for this shelxl refinement is uniquely defined 
by the following loop, which should always be used as a source of 
symmetry information in preference to the above space-group names. 
They are only intended as comments. 
;

loop_
_space_group_symop_operation_xyz
'x, y, z'
'-x, -y, -z'

loop_
_atom_site_label
_atom_site_type_symbol
_atom_site_fract_x
_atom_site_fract_y
_atom_site_fract_z
_atom_site_U_iso_or_equiv
_atom_site_adp_type
_atom_site_occupancy
_atom_site_site_symmetry_order
_atom_site_calc_flag
_atom_site_refinement_flags_posn
_atom_site_refinement_flags_adp
O1 O 0.94092(19) 0.6113(2) 0.35127(16) 0.0603(5) Uani 1 1 d . .
C2 C 0.9129(3) 0.4806(3) 0.4166(2) 0.0527(6) Uani 1 1 d . .
O2 O 0.9921(2) 0.4017(2) 0.39909(17) 0.0634(5) Uani 1 1 d . .
C3 C 0.7801(2) 0.4635(3) 0.5039(2) 0.0438(5) Uani 1 1 d . .
C4 C 0.7136(2) 0.3486(2) 0.5913(2) 0.0401(5) Uani 1 1 d . .
C5 C 0.5886(2) 0.3576(2) 0.66961(18) 0.0360(4) Uani 1 1 d . .
C6 C 0.5105(2) 0.2443(2) 0.76300(19) 0.0353(4) Uani 1 1 d . .
C7 C 0.3853(2) 0.25661(19) 0.83330(18) 0.0334(4) Uani 1 1 d . .
C8 C 0.2999(2) 0.1451(2) 0.92687(18) 0.0335(4) Uani 1 1 d . .
C9 C 0.3061(2) 0.0038(2) 0.94820(19) 0.0370(4) Uani 1 1 d . .
H9A H 0.2897 -0.0060 0.8771 0.044 Uiso 1 1 calc R U
H9B H 0.3989 -0.0346 0.9685 0.044 Uiso 1 1 calc R U
N10 N 0.19131(19) -0.05624(17) 1.04885(17) 0.0382(4) Uani 1 1 d . .
C11 C 0.1229(2) 0.0301(2) 1.08657(19) 0.0363(4) Uani 1 1 d . .
O11 O 0.01938(18) 0.00365(17) 1.16914(16) 0.0494(4) Uani 1 1 d . .
C12 C 0.1947(2) 0.1591(2) 1.00878(19) 0.0336(4) Uani 1 1 d . .
C13 C 0.1594(2) 0.2867(2) 1.01515(19) 0.0359(4) Uani 1 1 d . .
H13A H 0.0546 0.2860 1.0446 0.043 Uiso 1 1 calc R U
C14 C 0.1920(2) 0.3969(2) 0.8858(2) 0.0387(4) Uani 1 1 d . .
H14A H 0.1158 0.3964 0.8426 0.046 Uiso 1 1 calc R U
H14B H 0.1896 0.4824 0.8896 0.046 Uiso 1 1 calc R U
C15 C 0.3345(2) 0.3847(2) 0.81509(19) 0.0356(4) Uani 1 1 d . .
C16 C 0.4103(2) 0.4932(2) 0.7298(2) 0.0377(4) Uani 1 1 d . .
H16A H 0.3772 0.5775 0.7205 0.045 Uiso 1 1 calc R U
C17 C 0.5370(2) 0.4837(2) 0.65464(19) 0.0362(4) Uani 1 1 d . .
C18 C 0.6115(2) 0.6004(2) 0.5640(2) 0.0426(5) Uani 1 1 d . .
C19 C 0.7308(2) 0.5891(2) 0.4895(2) 0.0440(5) Uani 1 1 d . .
C20 C 0.8365(3) 0.6887(3) 0.3901(2) 0.0567(7) Uani 1 1 d . .
H20A H 0.7890 0.7487 0.3234 0.068 Uiso 1 1 calc R U
H20B H 0.8814 0.7410 0.4206 0.068 Uiso 1 1 calc R U
O21 O 0.76769(18) 0.22693(18) 0.61123(15) 0.0486(4) Uani 1 1 d . .
C22 C 0.7810(3) 0.1868(3) 0.5149(2) 0.0563(6) Uani 1 1 d . .
H22A H 0.7633 0.2618 0.4414 0.084 Uiso 1 1 calc R U
H22B H 0.7113 0.1166 0.5372 0.084 Uiso 1 1 calc R U
H22C H 0.8774 0.1548 0.5009 0.084 Uiso 1 1 calc R U
O23 O 0.55652(16) 0.12088(15) 0.78529(14) 0.0429(4) Uani 1 1 d D .
H23 H 0.6403(4) 0.1272(15) 0.7362(5) 0.058(8) Uiso 1 1 d D .
C24 C 0.1551(3) -0.1944(2) 1.1015(2) 0.0459(5) Uani 1 1 d . .
H24A H 0.0904 -0.2185 1.1785 0.069 Uiso 1 1 calc R U
H24B H 0.2420 -0.2458 1.1144 0.069 Uiso 1 1 calc R U
H24C H 0.1081 -0.2125 1.0473 0.069 Uiso 1 1 calc R U
Si25 Si 0.25404(6) 0.31013(6) 1.12457(6) 0.03966(17) Uani 1 1 d . .
C26 C 0.1956(5) 0.1765(3) 1.2774(3) 0.0774(10) Uani 1 1 d . .
H26A H 0.0918 0.1782 1.2999 0.116 Uiso 1 1 calc R U
H26B H 0.2410 0.1894 1.3351 0.116 Uiso 1 1 calc R U
H26C H 0.2231 0.0917 1.2775 0.116 Uiso 1 1 calc R U
C27 C 0.2048(3) 0.4725(3) 1.1231(3) 0.0531(6) Uani 1 1 d . .
H27A H 0.2391 0.5422 1.0431 0.080 Uiso 1 1 calc R U
H27B H 0.2484 0.4839 1.1825 0.080 Uiso 1 1 calc R U
H27C H 0.1009 0.4768 1.1428 0.080 Uiso 1 1 calc R U
C28 C 0.4514(3) 0.3054(4) 1.0791(3) 0.0679(8) Uani 1 1 d . .
H28A H 0.4777 0.2193 1.0816 0.102 Uiso 1 1 calc R U
H28B H 0.4989 0.3208 1.1344 0.102 Uiso 1 1 calc R U
H28C H 0.4810 0.3737 0.9974 0.102 Uiso 1 1 calc R U
O29 O 0.5519(2) 0.71349(16) 0.56391(18) 0.0555(4) Uani 1 1 d . .
C30 C 0.6080(4) 0.8366(3) 0.4722(3) 0.0608(7) Uani 1 1 d . .
H30A H 0.6053 0.8399 0.3935 0.091 Uiso 1 1 calc R U
H30B H 0.7066 0.8471 0.4782 0.091 Uiso 1 1 calc R U
H30C H 0.5505 0.9073 0.4817 0.091 Uiso 1 1 calc R U
O40 O 0.1886(3) 0.9295(2) 0.6895(2) 0.0928(9) Uani 1 1 d D .
H40 H 0.1120(5) 0.9576(6) 0.7252(5) 0.16(2) Uiso 1 1 d D .
C41 C 0.2364(4) 0.8106(4) 0.7582(3) 0.0759(10) Uani 1 1 d . .
H41A H 0.2329 0.8025 0.8394 0.114 Uiso 1 1 calc R U
H41B H 0.3348 0.8011 0.7234 0.114 Uiso 1 1 calc R U
H41C H 0.1761 0.7420 0.7617 0.114 Uiso 1 1 calc R U

loop_
_atom_site_aniso_label
_atom_site_aniso_U_11
_atom_site_aniso_U_22
_atom_site_aniso_U_33
_atom_site_aniso_U_23
_atom_site_aniso_U_13
_atom_site_aniso_U_12
O1 0.0469(9) 0.0744(13) 0.0398(9) -0.0091(9) 0.0043(7) -0.0159(9)
C2 0.0419(12) 0.0746(17) 0.0325(11) -0.0157(11) 0.0000(9) -0.0120(12)
O2 0.0445(9) 0.0916(15) 0.0471(10) -0.0298(10) 0.0086(8) -0.0028(10)
C3 0.0356(10) 0.0569(14) 0.0306(10) -0.0122(10) -0.0021(8) -0.0045(9)
C4 0.0367(10) 0.0467(12) 0.0337(10) -0.0151(9) -0.0051(8) 0.0025(9)
C5 0.0313(9) 0.0401(11) 0.0315(10) -0.0115(8) -0.0031(8) -0.0018(8)
C6 0.0351(10) 0.0348(10) 0.0349(10) -0.0144(8) -0.0043(8) -0.0011(8)
C7 0.0338(9) 0.0311(9) 0.0334(10) -0.0127(8) -0.0038(8) -0.0029(7)
C8 0.0339(9) 0.0317(10) 0.0347(10) -0.0150(8) -0.0027(8) -0.0030(7)
C9 0.0415(10) 0.0318(10) 0.0370(10) -0.0165(8) 0.0009(8) -0.0058(8)
N10 0.0397(9) 0.0302(8) 0.0406(9) -0.0139(7) 0.0010(7) -0.0068(7)
C11 0.0345(10) 0.0351(10) 0.0374(11) -0.0145(8) -0.0036(8) -0.0030(8)
O11 0.0447(8) 0.0446(9) 0.0513(9) -0.0204(7) 0.0119(7) -0.0109(7)
C12 0.0328(9) 0.0323(10) 0.0354(10) -0.0152(8) -0.0026(8) -0.0027(7)
C13 0.0325(9) 0.0331(10) 0.0401(11) -0.0167(8) 0.0006(8) -0.0017(7)
C14 0.0373(10) 0.0353(10) 0.0421(11) -0.0177(9) -0.0025(8) 0.0033(8)
C15 0.0354(10) 0.0330(10) 0.0372(10) -0.0151(8) -0.0030(8) -0.0014(8)
C16 0.0398(10) 0.0311(10) 0.0384(11) -0.0127(8) -0.0035(8) -0.0018(8)
C17 0.0350(10) 0.0357(10) 0.0344(10) -0.0113(8) -0.0058(8) -0.0053(8)
C18 0.0402(11) 0.0387(11) 0.0412(12) -0.0093(9) -0.0073(9) -0.0066(9)
C19 0.0386(11) 0.0482(12) 0.0351(11) -0.0074(9) -0.0066(9) -0.0106(9)
C20 0.0448(13) 0.0616(16) 0.0426(13) -0.0038(12) -0.0011(10) -0.0148(11)
O21 0.0470(9) 0.0531(10) 0.0372(8) -0.0163(7) 0.0002(7) 0.0112(7)
C22 0.0625(15) 0.0563(15) 0.0471(14) -0.0246(12) 0.0005(12) 0.0060(12)
O23 0.0430(8) 0.0352(8) 0.0430(8) -0.0149(6) 0.0036(6) 0.0039(6)
C24 0.0542(13) 0.0314(10) 0.0479(13) -0.0147(9) -0.0024(10) -0.0101(9)
Si25 0.0411(3) 0.0359(3) 0.0447(3) -0.0212(2) -0.0043(2) 0.0004(2)
C26 0.118(3) 0.0588(18) 0.0493(16) -0.0105(13) -0.0253(17) -0.0203(18)
C27 0.0570(14) 0.0479(13) 0.0619(16) -0.0346(12) -0.0016(12) 0.0041(11)
C28 0.0475(14) 0.088(2) 0.098(2) -0.064(2) -0.0251(15) 0.0168(14)
O29 0.0584(10) 0.0311(8) 0.0603(11) -0.0082(7) 0.0013(8) -0.0075(7)
C30 0.086(2) 0.0362(12) 0.0503(15) -0.0093(11) -0.0059(13) -0.0181(12)
O40 0.0851(16) 0.0538(13) 0.0979(18) -0.0167(12) 0.0369(14) 0.0058(11)
C41 0.091(2) 0.082(2) 0.070(2) -0.0477(18) -0.0217(17) 0.0336(19)

loop_
_atom_type_symbol
_atom_type_description
_atom_type_scat_dispersion_real
_atom_type_scat_dispersion_imag
_atom_type_scat_source
C C 0.0181 0.0091 'International Tables Vol C Tables 4.2.6.8 and 6.1.1.4'
H H 0.0000 0.0000 'International Tables Vol C Tables 4.2.6.8 and 6.1.1.4'
N N 0.0311 0.0180 'International Tables Vol C Tables 4.2.6.8 and 6.1.1.4'
O O 0.0492 0.0322 'International Tables Vol C Tables 4.2.6.8 and 6.1.1.4'
Si Si 0.2541 0.3302 'International Tables Vol C Tables 4.2.6.8 and 6.1.1.4'

loop_
_geom_angle_atom_site_label_1
_geom_angle_atom_site_label_2
_geom_angle_atom_site_label_3
_geom_angle
C2 O1 C20 111.81(19)
O2 C2 O1 120.7(2)
O2 C2 C3 131.1(3)
O1 C2 C3 108.2(2)
C4 C3 C19 123.0(2)
C4 C3 C2 128.7(2)
C19 C3 C2 108.2(2)
O21 C4 C3 122.9(2)
O21 C4 C5 118.7(2)
C3 C4 C5 118.3(2)
C17 C5 C4 119.1(2)
C17 C5 C6 118.00(19)
C4 C5 C6 122.9(2)
O23 C6 C7 117.52(18)
O23 C6 C5 121.17(18)
C7 C6 C5 121.31(19)
C6 C7 C15 119.51(19)
C6 C7 C8 123.55(19)
C15 C7 C8 116.95(18)
C12 C8 C7 121.85(19)
C12 C8 C9 109.26(17)
C7 C8 C9 128.86(18)
N10 C9 C8 102.56(16)
C11 N10 C24 124.42(19)
C11 N10 C9 112.80(17)
C24 N10 C9 122.77(19)
O11 C11 N10 125.2(2)
O11 C11 C12 128.3(2)
N10 C11 C12 106.49(18)
C8 C12 C11 108.87(18)
C8 C12 C13 123.82(19)
C11 C12 C13 127.30(18)
C12 C13 C14 107.56(17)
C12 C13 Si25 112.28(15)
C14 C13 Si25 113.73(14)
C15 C14 C13 113.99(17)
C16 C15 C7 119.88(19)
C16 C15 C14 121.08(19)
C7 C15 C14 118.92(18)
C15 C16 C17 121.9(2)
C16 C17 C5 119.35(19)
C16 C17 C18 120.1(2)
C5 C17 C18 120.5(2)
O29 C18 C19 127.2(2)
O29 C18 C17 113.6(2)
C19 C18 C17 119.2(2)
C18 C19 C3 119.9(2)
C18 C19 C20 133.0(2)
C3 C19 C20 107.0(2)
O1 C20 C19 104.7(2)
C4 O21 C22 117.77(19)
C27 Si25 C26 110.11(16)
C27 Si25 C28 109.40(14)
C26 Si25 C28 109.86(19)
C27 Si25 C13 108.47(11)
C26 Si25 C13 108.72(13)
C28 Si25 C13 110.26(12)
C18 O29 C30 119.4(2)

loop_
_geom_bond_atom_site_label_1
_geom_bond_atom_site_label_2
_geom_bond_distance
O1 C2 1.361(4)
O1 C20 1.441(4)
C2 O2 1.200(4)
C2 C3 1.474(3)
C3 C4 1.381(3)
C3 C19 1.415(4)
C4 O21 1.373(3)
C4 C5 1.426(3)
C5 C17 1.425(3)
C5 C6 1.438(3)
C6 O23 1.361(3)
C6 C7 1.385(3)
C7 C15 1.433(3)
C7 C8 1.458(3)
C8 C12 1.352(3)
C8 C9 1.504(3)
C9 N10 1.447(3)
N10 C11 1.347(3)
N10 C24 1.447(3)
C11 O11 1.236(3)
C11 C12 1.482(3)
C12 C13 1.496(3)
C13 C14 1.547(3)
C13 Si25 1.901(2)
C14 C15 1.514(3)
C15 C16 1.364(3)
C16 C17 1.418(3)
C17 C18 1.435(3)
C18 O29 1.368(3)
C18 C19 1.370(3)
C19 C20 1.517(3)
O21 C22 1.454(3)
Si25 C27 1.862(2)
Si25 C26 1.862(3)
Si25 C28 1.869(3)
O29 C30 1.423(3)
O40 C41 1.350(4)

loop_
_geom_hbond_atom_site_label_D
_geom_hbond_atom_site_label_H
_geom_hbond_atom_site_label_A
_geom_hbond_distance_DH
_geom_hbond_distance_HA
_geom_hbond_distance_DA
_geom_hbond_angle_DHA
_geom_hbond_site_symmetry_A
O23 H23 O21 0.9000(1) 1.773(8) 2.583(2) 148.4(13) .
O40 H40 O11 0.9000(1) 1.828(3) 2.708(3) 165.1(7) 2_567
